data_7720862
loop_
_publ_author_name
'Solka, Maksymilian'
'Terlecki, Micha&#x142;'
'Justyniak, Iwona'
'Ziemkowska, Wanda'
'Prochowicz, Daniel'
'Lewi&#x144;ski, Janusz'

_publ_section_title
;
 Structural diversity of dimethylgallium
 naphthalene-2,3-dicarboxylate/pyridine systems.
;
_journal_issue 19
_journal_name_full 'Dalton transactions (Cambridge, England : 2003)'
_journal_page_first 7709
_journal_page_last 7717
_journal_paper_doi 10.1039/d6dt00374e
_journal_volume 55
_journal_year 2026
_chemical_formula_moiety '2(C16 H18 Ga2 O4), C H2 Cl2'
_chemical_formula_sum 'C33 H38 Cl2 Ga4 O8'
_chemical_formula_weight 912.41
_space_group_crystal_system triclinic
_space_group_IT_number 2
_space_group_name_Hall '-P 1'
_space_group_name_H-M_alt 'P -1'
_atom_sites_solution_hydrogens geom
_audit_creation_date 2025-12-20
_audit_creation_method
;
Olex2 1.3
(compiled 2020.11.12 svn.r5f609507 for OlexSys, GUI svn.r6272)
;
_audit_update_record
;
2026-02-11 deposited with the CCDC.	2026-04-10 downloaded from the CCDC.
;
_cell_angle_alpha 83.711(2)
_cell_angle_beta 86.881(2)
_cell_angle_gamma 80.193(2)
_cell_formula_units_Z 2
_cell_length_a 9.2021(2)
_cell_length_b 10.0945(3)
_cell_length_c 20.3227(3)
_cell_measurement_reflns_used 123.6(17)
_cell_measurement_temperature 100(2)
_cell_measurement_theta_max 30.1620
_cell_measurement_theta_min 2.4230
_cell_volume 1847.77(7)
_computing_cell_refinement 'CrysAlisPro 1.171.40.84a (Rigaku OD, 2020)'
_computing_data_collection 'CrysAlisPro 1.171.40.84a (Rigaku OD, 2020)'
_computing_data_reduction 'CrysAlisPro 1.171.40.84a (Rigaku OD, 2020)'
_computing_molecular_graphics 'Olex2 1.3 (Dolomanov et al., 2009)'
_computing_publication_material 'Olex2 1.3 (Dolomanov et al., 2009)'
_computing_structure_refinement 'SHELXL 2018/3 (Sheldrick, 2015)'
_diffrn_ambient_temperature 100.15
_diffrn_measured_fraction_theta_full 0.999
_diffrn_measured_fraction_theta_max 1.000
_diffrn_measurement_device_type 'SuperNova, Dual, Cu at home/near, Eos'
_diffrn_measurement_method '\w scans'
_diffrn_radiation_type MoK\a
_diffrn_radiation_wavelength 0.71073
_diffrn_reflns_av_R_equivalents 0.1231
_diffrn_reflns_av_unetI/netI 0.0603
_diffrn_reflns_Laue_measured_fraction_full 0.999
_diffrn_reflns_Laue_measured_fraction_max 1.000
_diffrn_reflns_limit_h_max 11
_diffrn_reflns_limit_h_min -11
_diffrn_reflns_limit_k_max 12
_diffrn_reflns_limit_k_min -12
_diffrn_reflns_limit_l_max 25
_diffrn_reflns_limit_l_min -25
_diffrn_reflns_number 41567
_diffrn_reflns_point_group_measured_fraction_full 0.999
_diffrn_reflns_point_group_measured_fraction_max 1.000
_diffrn_reflns_theta_full 25.242
_diffrn_reflns_theta_max 26.999
_diffrn_reflns_theta_min 2.018
_diffrn_source 'micro-focus sealed X-ray tube'
_exptl_absorpt_coefficient_mu 3.076
_exptl_absorpt_correction_T_max 0.857
_exptl_absorpt_correction_T_min 0.673
_exptl_absorpt_correction_type multi-scan
_exptl_absorpt_process_details
;
CrysAlisPro 1.171.38.46 (Rigaku Oxford Diffraction, 2015)
Empirical absorption correction using spherical harmonics,
 implemented in SCALE3 ABSPACK scaling algorithm.
;
_exptl_crystal_colour colorless
_exptl_crystal_density_diffrn 1.640
_exptl_crystal_description block
_exptl_crystal_F_000 916
_exptl_crystal_size_max 0.17
_exptl_crystal_size_mid 0.11
_exptl_crystal_size_min 0.05
_refine_diff_density_max 0.823
_refine_diff_density_min -0.780
_refine_diff_density_rms 0.108
_refine_ls_extinction_method none
_refine_ls_goodness_of_fit_ref 1.060
_refine_ls_hydrogen_treatment constr
_refine_ls_matrix_type full
_refine_ls_number_parameters 432
_refine_ls_number_reflns 8043
_refine_ls_number_restraints 0
_refine_ls_restrained_S_all 1.060
_refine_ls_R_factor_all 0.0379
_refine_ls_R_factor_gt 0.0339
_refine_ls_shift/su_max 0.003
_refine_ls_shift/su_mean 0.000
_refine_ls_structure_factor_coef Fsqd
_refine_ls_weighting_details 'w=1/[\s^2^(Fo^2^)+(0.0392P)^2^+0.4214P] where P=(Fo^2^+2Fc^2^)/3'
_refine_ls_weighting_scheme calc
_refine_ls_wR_factor_gt 0.0930
_refine_ls_wR_factor_ref 0.0982
_reflns_Friedel_coverage 0.000
_reflns_number_gt 7179
_reflns_number_total 8043
_reflns_threshold_expression 'I > 2\s(I)'
_cod_data_source_file d6dt00374e2.cif
_cod_data_source_block 1
_cod_depositor_comments 'Adding full bibliography for 7720862--7720867.cif.'
_cod_original_cell_volume 1847.78(7)
_cod_database_code 7720862
_shelx_shelxl_version_number 2018/3
_shelx_space_group_comment
;
The symmetry employed for this shelxl refinement is uniquely defined
by the following loop, which should always be used as a source of
symmetry information in preference to the above space-group names.
They are only intended as comments.
;
_olex2_refinement_description
;
1. Fixed Uiso
 At 1.2 times of:
  All C(H) groups, All C(H,H) groups
 At 1.5 times of:
  All C(H,H,H) groups
2.a Secondary CH2 refined with riding coordinates:
 C33(H33A,H33B)
2.b Aromatic/amide H refined with riding coordinates:
 C7(H7), C9(H9), C10(H10), C11(H11), C12(H12), C14(H14), C23(H23), C25(H25),
 C26(H26), C27(H27), C28(H28), C30(H30)
2.c Idealised Me refined as rotating group:
 C1(H1A,H1B,H1C), C2(H2A,H2B,H2C), C3(H3A,H3B,H3C), C4(H4A,H4B,H4C), C17(H17A,
 H17B,H17C), C18(H18A,H18B,H18C), C19(H19A,H19B,H19C), C20(H20A,H20B,H20C)
;
_olex2_submission_special_instructions 'No special instructions were received'

loop_
_space_group_symop_operation_xyz
'x, y, z'
'-x, -y, -z'

loop_
_atom_site_label
_atom_site_type_symbol
_atom_site_fract_x
_atom_site_fract_y
_atom_site_fract_z
_atom_site_U_iso_or_equiv
_atom_site_adp_type
_atom_site_occupancy
_atom_site_site_symmetry_order
_atom_site_calc_flag
_atom_site_refinement_flags_posn
_atom_site_refinement_flags_adp
_atom_site_refinement_flags_occupancy
_atom_site_disorder_assembly
_atom_site_disorder_group
C1 C 0.1669(2) 0.3604(3) 0.87741(12) 0.0268(5) Uani 1 1 d . . . . .
H1A H 0.089666 0.434756 0.888860 0.040 Uiso 1 1 calc R U . . .
H1B H 0.124280 0.277630 0.878117 0.040 Uiso 1 1 calc R U . . .
H1C H 0.208643 0.382845 0.833013 0.040 Uiso 1 1 calc R U . . .
C2 C 0.4474(3) 0.1733(3) 0.98165(14) 0.0328(6) Uani 1 1 d . . . . .
H2A H 0.551064 0.180543 0.971037 0.049 Uiso 1 1 calc R U . . .
H2B H 0.424313 0.092720 0.964324 0.049 Uiso 1 1 calc R U . . .
H2C H 0.430014 0.166174 1.029815 0.049 Uiso 1 1 calc R U . . .
C3 C 0.3098(2) 0.5938(2) 1.22436(11) 0.0228(5) Uani 1 1 d . . . . .
H3A H 0.216397 0.639216 1.242998 0.034 Uiso 1 1 calc R U . . .
H3B H 0.363414 0.661293 1.200442 0.034 Uiso 1 1 calc R U . . .
H3C H 0.369681 0.543502 1.260226 0.034 Uiso 1 1 calc R U . . .
C4 C 0.1417(2) 0.3318(2) 1.17566(12) 0.0253(5) Uani 1 1 d . . . . .
H4A H 0.165370 0.273680 1.216830 0.038 Uiso 1 1 calc R U . . .
H4B H 0.157077 0.276873 1.138208 0.038 Uiso 1 1 calc R U . . .
H4C H 0.038354 0.375931 1.178137 0.038 Uiso 1 1 calc R U . . .
C5 C 0.4385(2) 0.5823(2) 0.89578(10) 0.0164(4) Uani 1 1 d . . . . .
C6 C 0.2953(2) 0.6724(2) 0.90931(10) 0.0155(4) Uani 1 1 d . . . . .
C7 C 0.2555(2) 0.7782(2) 0.86155(10) 0.0174(4) Uani 1 1 d . . . . .
H7 H 0.317420 0.787038 0.822904 0.021 Uiso 1 1 calc R U . . .
C8 C 0.1256(2) 0.8743(2) 0.86804(11) 0.0168(4) Uani 1 1 d . . . . .
C9 C 0.0841(2) 0.9819(2) 0.81821(11) 0.0225(5) Uani 1 1 d . . . . .
H9 H 0.143262 0.990039 0.778660 0.027 Uiso 1 1 calc R U . . .
C10 C -0.0406(2) 1.0736(2) 0.82699(12) 0.0245(5) Uani 1 1 d . . . . .
H10 H -0.067488 1.145460 0.793388 0.029 Uiso 1 1 calc R U . . .
C11 C -0.1301(2) 1.0634(2) 0.88517(12) 0.0246(5) Uani 1 1 d . . . . .
H11 H -0.216913 1.128006 0.890355 0.030 Uiso 1 1 calc R U . . .
C12 C -0.0927(2) 0.9605(2) 0.93448(11) 0.0209(5) Uani 1 1 d . . . . .
H12 H -0.153251 0.954217 0.973706 0.025 Uiso 1 1 calc R U . . .
C13 C 0.0366(2) 0.8637(2) 0.92665(10) 0.0169(4) Uani 1 1 d . . . . .
C14 C 0.0800(2) 0.7569(2) 0.97649(10) 0.0169(4) Uani 1 1 d . . . . .
H14 H 0.022255 0.751358 1.016569 0.020 Uiso 1 1 calc R U . . .
C15 C 0.2038(2) 0.6609(2) 0.96853(10) 0.0158(4) Uani 1 1 d . . . . .
C16 C 0.2308(2) 0.5534(2) 1.02599(10) 0.0167(4) Uani 1 1 d . . . . .
C17 C 0.4490(3) 0.1687(3) 0.45956(16) 0.0432(7) Uani 1 1 d . . . . .
H17A H 0.439140 0.150659 0.507823 0.065 Uiso 1 1 calc R U . . .
H17B H 0.552184 0.173991 0.446664 0.065 Uiso 1 1 calc R U . . .
H17C H 0.417919 0.095674 0.438635 0.065 Uiso 1 1 calc R U . . .
C18 C 0.1709(3) 0.3838(3) 0.36659(12) 0.0284(5) Uani 1 1 d . . . . .
H18A H 0.096985 0.324581 0.377154 0.043 Uiso 1 1 calc R U . . .
H18B H 0.214024 0.371308 0.322088 0.043 Uiso 1 1 calc R U . . .
H18C H 0.123836 0.478150 0.368176 0.043 Uiso 1 1 calc R U . . .
C19 C 0.8560(3) 0.6931(3) 0.32144(12) 0.0264(5) Uani 1 1 d . . . . .
H19A H 0.829377 0.746733 0.279358 0.040 Uiso 1 1 calc R U . . .
H19B H 0.960480 0.652327 0.319080 0.040 Uiso 1 1 calc R U . . .
H19C H 0.838850 0.751765 0.357419 0.040 Uiso 1 1 calc R U . . .
C20 C 0.7007(2) 0.4229(2) 0.27776(11) 0.0235(5) Uani 1 1 d . . . . .
H20A H 0.638862 0.470743 0.241965 0.035 Uiso 1 1 calc R U . . .
H20B H 0.650439 0.353379 0.302069 0.035 Uiso 1 1 calc R U . . .
H20C H 0.795244 0.380307 0.258964 0.035 Uiso 1 1 calc R U . . .
C21 C 0.4452(2) 0.5910(2) 0.39898(10) 0.0173(4) Uani 1 1 d . . . . .
C22 C 0.3020(2) 0.6794(2) 0.41452(10) 0.0171(4) Uani 1 1 d . . . . .
C23 C 0.2687(2) 0.7967(2) 0.37264(11) 0.0194(4) Uani 1 1 d . . . . .
H23 H 0.337142 0.816246 0.337690 0.023 Uiso 1 1 calc R U . . .
C24 C 0.1359(2) 0.8889(2) 0.38006(11) 0.0183(4) Uani 1 1 d . . . . .
C25 C 0.1007(2) 1.0080(2) 0.33644(12) 0.0249(5) Uani 1 1 d . . . . .
H25 H 0.167465 1.028128 0.300925 0.030 Uiso 1 1 calc R U . . .
C26 C -0.0282(2) 1.0937(2) 0.34505(12) 0.0267(5) Uani 1 1 d . . . . .
H26 H -0.050914 1.173065 0.315240 0.032 Uiso 1 1 calc R U . . .
C27 C -0.1285(3) 1.0665(3) 0.39755(13) 0.0273(5) Uani 1 1 d . . . . .
H27 H -0.218185 1.127412 0.402952 0.033 Uiso 1 1 calc R U . . .
C28 C -0.0972(2) 0.9525(2) 0.44087(12) 0.0249(5) Uani 1 1 d . . . . .
H28 H -0.165111 0.934653 0.476303 0.030 Uiso 1 1 calc R U . . .
C29 C 0.0361(2) 0.8612(2) 0.43300(11) 0.0191(4) Uani 1 1 d . . . . .
C30 C 0.0748(2) 0.7444(2) 0.47785(10) 0.0187(4) Uani 1 1 d . . . . .
H30 H 0.010366 0.728075 0.514879 0.022 Uiso 1 1 calc R U . . .
C31 C 0.2027(2) 0.6537(2) 0.46955(10) 0.0168(4) Uani 1 1 d . . . . .
C32 C 0.2268(2) 0.5387(2) 0.52375(11) 0.0187(4) Uani 1 1 d . . . . .
C33 C 0.4416(3) 0.0439(3) 0.19990(13) 0.0355(6) Uani 1 1 d . . . . .
H33A H 0.336549 0.034913 0.197654 0.043 Uiso 1 1 calc R U . . .
H33B H 0.466272 0.106563 0.161582 0.043 Uiso 1 1 calc R U . . .
O1 O 0.45858(16) 0.45693(16) 0.91389(8) 0.0226(3) Uani 1 1 d . . . . .
O2 O 0.53866(15) 0.63668(15) 0.86495(7) 0.0179(3) Uani 1 1 d . . . . .
O3 O 0.25858(17) 0.42926(16) 1.01849(8) 0.0230(3) Uani 1 1 d . . . . .
O4 O 0.21724(15) 0.59386(15) 1.08285(7) 0.0181(3) Uani 1 1 d . . . . .
O5 O 0.46471(16) 0.46442(16) 0.41327(8) 0.0241(4) Uani 1 1 d . . . . .
O6 O 0.54482(15) 0.64874(15) 0.36982(7) 0.0197(3) Uani 1 1 d . . . . .
O7 O 0.25892(17) 0.41622(16) 0.51273(8) 0.0231(3) Uani 1 1 d . . . . .
O8 O 0.20647(15) 0.57230(16) 0.58182(7) 0.0202(3) Uani 1 1 d . . . . .
Ga1 Ga 0.32207(2) 0.33261(2) 0.94160(2) 0.01765(8) Uani 1 1 d . . . . .
Ga2 Ga 0.26942(2) 0.46876(2) 1.16332(2) 0.01562(8) Uani 1 1 d . . . . .
Ga3 Ga 0.32572(2) 0.33874(2) 0.43097(2) 0.02001(8) Uani 1 1 d . . . . .
Ga4 Ga 0.73565(2) 0.55137(2) 0.33821(2) 0.01632(8) Uani 1 1 d . . . . .
Cl1 Cl 0.46861(7) 0.11088(8) 0.27426(3) 0.04204(18) Uani 1 1 d . . . . .
Cl2 Cl 0.55209(9) -0.11403(8) 0.19568(5) 0.0588(2) Uani 1 1 d . . . . .

loop_
_atom_site_aniso_label
_atom_site_aniso_U_11
_atom_site_aniso_U_22
_atom_site_aniso_U_33
_atom_site_aniso_U_23
_atom_site_aniso_U_13
_atom_site_aniso_U_12
C1 0.0260(11) 0.0355(14) 0.0201(12) -0.0031(10) -0.0008(9) -0.0080(10)
C2 0.0336(13) 0.0234(12) 0.0370(15) 0.0037(11) 0.0005(11) 0.0028(10)
C3 0.0265(11) 0.0275(12) 0.0137(11) -0.0027(9) -0.0011(9) -0.0018(9)
C4 0.0221(11) 0.0305(13) 0.0236(12) 0.0019(10) 0.0017(9) -0.0088(9)
C5 0.0153(9) 0.0222(11) 0.0112(10) 0.0000(8) -0.0028(8) -0.0024(8)
C6 0.0154(9) 0.0187(10) 0.0122(10) -0.0015(8) 0.0003(8) -0.0024(8)
C7 0.0185(10) 0.0208(11) 0.0128(10) -0.0010(8) 0.0011(8) -0.0038(8)
C8 0.0173(9) 0.0180(10) 0.0158(10) -0.0009(8) -0.0047(8) -0.0038(8)
C9 0.0256(11) 0.0254(12) 0.0159(11) 0.0024(9) -0.0035(9) -0.0049(9)
C10 0.0271(11) 0.0197(11) 0.0249(12) 0.0029(9) -0.0078(9) 0.0003(9)
C11 0.0234(11) 0.0214(12) 0.0284(13) -0.0041(10) -0.0053(10) 0.0007(9)
C12 0.0185(10) 0.0245(12) 0.0192(11) -0.0051(9) -0.0022(9) -0.0001(9)
C13 0.0200(10) 0.0180(11) 0.0131(10) -0.0042(8) -0.0031(8) -0.0024(8)
C14 0.0169(9) 0.0224(11) 0.0112(10) -0.0009(8) 0.0006(8) -0.0031(8)
C15 0.0158(9) 0.0202(11) 0.0112(10) -0.0001(8) -0.0008(8) -0.0037(8)
C16 0.0134(9) 0.0237(11) 0.0120(10) 0.0016(8) 0.0007(8) -0.0027(8)
C17 0.0384(14) 0.0263(14) 0.056(2) 0.0089(13) 0.0158(13) 0.0045(11)
C18 0.0331(12) 0.0358(14) 0.0183(12) -0.0032(10) 0.0005(10) -0.0114(11)
C19 0.0255(11) 0.0325(13) 0.0226(12) -0.0001(10) -0.0003(9) -0.0106(10)
C20 0.0259(11) 0.0283(12) 0.0160(11) -0.0038(9) 0.0000(9) -0.0031(9)
C21 0.0155(9) 0.0252(11) 0.0106(10) 0.0005(8) -0.0014(8) -0.0027(8)
C22 0.0162(9) 0.0226(11) 0.0122(10) -0.0016(8) 0.0010(8) -0.0027(8)
C23 0.0178(10) 0.0259(12) 0.0142(10) 0.0001(9) 0.0008(8) -0.0046(8)
C24 0.0187(10) 0.0223(11) 0.0139(10) -0.0023(8) -0.0034(8) -0.0024(8)
C25 0.0256(11) 0.0253(12) 0.0221(12) 0.0033(10) -0.0013(9) -0.0026(9)
C26 0.0284(12) 0.0252(12) 0.0245(12) 0.0010(10) -0.0040(10) -0.0004(9)
C27 0.0227(11) 0.0274(13) 0.0298(13) -0.0054(10) -0.0036(10) 0.0037(9)
C28 0.0221(11) 0.0321(13) 0.0195(12) -0.0043(10) 0.0008(9) -0.0015(9)
C29 0.0204(10) 0.0226(11) 0.0145(11) -0.0033(9) -0.0034(8) -0.0023(9)
C30 0.0171(10) 0.0277(12) 0.0113(10) -0.0012(9) 0.0017(8) -0.0043(9)
C31 0.0169(9) 0.0234(11) 0.0098(10) 0.0005(8) -0.0010(8) -0.0040(8)
C32 0.0142(9) 0.0270(12) 0.0138(11) 0.0017(9) 0.0007(8) -0.0032(8)
C33 0.0393(13) 0.0406(15) 0.0294(14) -0.0061(12) 0.0000(11) -0.0130(12)
O1 0.0183(7) 0.0202(8) 0.0277(9) 0.0022(7) 0.0019(7) -0.0022(6)
O2 0.0154(7) 0.0219(8) 0.0146(8) 0.0010(6) 0.0021(6) -0.0006(6)
O3 0.0336(9) 0.0200(8) 0.0143(8) 0.0005(6) 0.0016(7) -0.0035(7)
O4 0.0189(7) 0.0223(8) 0.0110(7) 0.0001(6) 0.0003(6) 0.0012(6)
O5 0.0186(7) 0.0232(9) 0.0287(9) 0.0018(7) 0.0029(7) -0.0022(6)
O6 0.0176(7) 0.0240(8) 0.0162(8) 0.0009(6) 0.0020(6) -0.0026(6)
O7 0.0301(8) 0.0248(9) 0.0141(8) 0.0001(6) 0.0025(6) -0.0058(7)
O8 0.0193(7) 0.0298(9) 0.0097(7) -0.0006(6) 0.0023(6) -0.0001(6)
Ga1 0.01836(13) 0.01722(14) 0.01638(14) -0.00014(10) 0.00154(10) -0.00179(10)
Ga2 0.01495(12) 0.02148(14) 0.00933(13) 0.00041(10) 0.00117(9) -0.00165(9)
Ga3 0.02060(13) 0.01968(14) 0.01861(14) -0.00055(10) 0.00440(10) -0.00260(10)
Ga4 0.01524(12) 0.02415(14) 0.00901(13) -0.00011(10) 0.00170(9) -0.00340(10)
Cl1 0.0443(4) 0.0559(4) 0.0315(4) -0.0139(3) 0.0069(3) -0.0205(3)
Cl2 0.0591(5) 0.0462(5) 0.0728(6) -0.0232(4) -0.0099(4) -0.0007(4)

loop_
_atom_type_symbol
_atom_type_description
_atom_type_scat_dispersion_real
_atom_type_scat_dispersion_imag
_atom_type_scat_source
C C 0.0033 0.0016 'International Tables Vol C Tables 4.2.6.8 and 6.1.1.4'
H H 0.0000 0.0000 'International Tables Vol C Tables 4.2.6.8 and 6.1.1.4'
Cl Cl 0.1484 0.1585 'International Tables Vol C Tables 4.2.6.8 and 6.1.1.4'
Ga Ga 0.2307 1.6083 'International Tables Vol C Tables 4.2.6.8 and 6.1.1.4'
O O 0.0106 0.0060 'International Tables Vol C Tables 4.2.6.8 and 6.1.1.4'

loop_
_geom_angle_atom_site_label_1
_geom_angle_atom_site_label_2
_geom_angle_atom_site_label_3
_geom_angle
_geom_angle_site_symmetry_1
_geom_angle_site_symmetry_3
_geom_angle_publ_flag
H1A C1 H1B 109.5 . . ?
H1A C1 H1C 109.5 . . ?
H1B C1 H1C 109.5 . . ?
Ga1 C1 H1A 109.5 . . ?
Ga1 C1 H1B 109.5 . . ?
Ga1 C1 H1C 109.5 . . ?
H2A C2 H2B 109.5 . . ?
H2A C2 H2C 109.5 . . ?
H2B C2 H2C 109.5 . . ?
Ga1 C2 H2A 109.5 . . ?
Ga1 C2 H2B 109.5 . . ?
Ga1 C2 H2C 109.5 . . ?
H3A C3 H3B 109.5 . . ?
H3A C3 H3C 109.5 . . ?
H3B C3 H3C 109.5 . . ?
Ga2 C3 H3A 109.5 . . ?
Ga2 C3 H3B 109.5 . . ?
Ga2 C3 H3C 109.5 . . ?
H4A C4 H4B 109.5 . . ?
H4A C4 H4C 109.5 . . ?
H4B C4 H4C 109.5 . . ?
Ga2 C4 H4A 109.5 . . ?
Ga2 C4 H4B 109.5 . . ?
Ga2 C4 H4C 109.5 . . ?
O1 C5 C6 122.07(18) . . ?
O2 C5 C6 116.99(18) . . ?
O2 C5 O1 120.94(19) . . ?
C7 C6 C5 115.57(18) . . ?
C7 C6 C15 118.92(19) . . ?
C15 C6 C5 125.42(18) . . ?
C6 C7 H7 118.9 . . ?
C6 C7 C8 122.28(19) . . ?
C8 C7 H7 118.9 . . ?
C7 C8 C9 122.0(2) . . ?
C13 C8 C7 118.70(19) . . ?
C13 C8 C9 119.3(2) . . ?
C8 C9 H9 120.0 . . ?
C10 C9 C8 120.1(2) . . ?
C10 C9 H9 120.0 . . ?
C9 C10 H10 119.5 . . ?
C9 C10 C11 121.0(2) . . ?
C11 C10 H10 119.5 . . ?
C10 C11 H11 119.8 . . ?
C12 C11 C10 120.4(2) . . ?
C12 C11 H11 119.8 . . ?
C11 C12 H12 120.1 . . ?
C11 C12 C13 119.8(2) . . ?
C13 C12 H12 120.1 . . ?
C8 C13 C12 119.5(2) . . ?
C8 C13 C14 118.86(19) . . ?
C14 C13 C12 121.7(2) . . ?
C13 C14 H14 119.0 . . ?
C15 C14 C13 121.91(19) . . ?
C15 C14 H14 119.0 . . ?
C6 C15 C16 126.22(18) . . ?
C14 C15 C6 119.25(19) . . ?
C14 C15 C16 114.51(18) . . ?
O3 C16 C15 122.44(19) . . ?
O3 C16 O4 121.27(19) . . ?
O4 C16 C15 116.21(19) . . ?
H17A C17 H17B 109.5 . . ?
H17A C17 H17C 109.5 . . ?
H17B C17 H17C 109.5 . . ?
Ga3 C17 H17A 109.5 . . ?
Ga3 C17 H17B 109.5 . . ?
Ga3 C17 H17C 109.5 . . ?
H18A C18 H18B 109.5 . . ?
H18A C18 H18C 109.5 . . ?
H18B C18 H18C 109.5 . . ?
Ga3 C18 H18A 109.5 . . ?
Ga3 C18 H18B 109.5 . . ?
Ga3 C18 H18C 109.5 . . ?
H19A C19 H19B 109.5 . . ?
H19A C19 H19C 109.5 . . ?
H19B C19 H19C 109.5 . . ?
Ga4 C19 H19A 109.5 . . ?
Ga4 C19 H19B 109.5 . . ?
Ga4 C19 H19C 109.5 . . ?
H20A C20 H20B 109.5 . . ?
H20A C20 H20C 109.5 . . ?
H20B C20 H20C 109.5 . . ?
Ga4 C20 H20A 109.5 . . ?
Ga4 C20 H20B 109.5 . . ?
Ga4 C20 H20C 109.5 . . ?
O5 C21 C22 122.04(18) . . ?
O6 C21 C22 116.66(19) . . ?
O6 C21 O5 121.29(19) . . ?
C23 C22 C21 115.57(18) . . ?
C23 C22 C31 118.89(19) . . ?
C31 C22 C21 125.51(19) . . ?
C22 C23 H23 118.9 . . ?
C22 C23 C24 122.14(19) . . ?
C24 C23 H23 118.9 . . ?
C25 C24 C23 122.1(2) . . ?
C29 C24 C23 118.8(2) . . ?
C29 C24 C25 119.0(2) . . ?
C24 C25 H25 119.8 . . ?
C26 C25 C24 120.4(2) . . ?
C26 C25 H25 119.8 . . ?
C25 C26 H26 119.6 . . ?
C25 C26 C27 120.9(2) . . ?
C27 C26 H26 119.6 . . ?
C26 C27 H27 119.9 . . ?
C28 C27 C26 120.2(2) . . ?
C28 C27 H27 119.9 . . ?
C27 C28 H28 119.9 . . ?
C27 C28 C29 120.2(2) . . ?
C29 C28 H28 119.9 . . ?
C24 C29 C28 119.3(2) . . ?
C24 C29 C30 118.7(2) . . ?
C30 C29 C28 122.0(2) . . ?
C29 C30 H30 118.9 . . ?
C31 C30 C29 122.16(19) . . ?
C31 C30 H30 118.9 . . ?
C22 C31 C32 126.51(19) . . ?
C30 C31 C22 119.18(19) . . ?
C30 C31 C32 114.21(18) . . ?
O7 C32 C31 123.3(2) . . ?
O8 C32 C31 115.2(2) . . ?
O8 C32 O7 121.5(2) . . ?
H33A C33 H33B 108.1 . . ?
Cl1 C33 H33A 109.5 . . ?
Cl1 C33 H33B 109.5 . . ?
Cl2 C33 H33A 109.5 . . ?
Cl2 C33 H33B 109.5 . . ?
Cl2 C33 Cl1 110.73(14) . . ?
C5 O1 Ga1 132.13(14) . . ?
C5 O2 Ga2 122.68(14) . 2_667 ?
C16 O3 Ga1 132.29(14) . . ?
C16 O4 Ga2 121.54(14) . . ?
C21 O5 Ga3 131.55(14) . . ?
C21 O6 Ga4 123.63(14) . . ?
C32 O7 Ga3 129.63(14) . . ?
C32 O8 Ga4 123.73(15) . 2_666 ?
C2 Ga1 C1 133.48(11) . . ?
C2 Ga1 O1 103.73(9) . . ?
C2 Ga1 O3 101.25(10) . . ?
O1 Ga1 C1 108.36(8) . . ?
O1 Ga1 O3 90.40(7) . . ?
O3 Ga1 C1 111.13(9) . . ?
C3 Ga2 O2 108.02(8) . 2_667 ?
C3 Ga2 O4 101.26(8) . . ?
C4 Ga2 C3 129.75(10) . . ?
C4 Ga2 O2 102.38(9) . 2_667 ?
C4 Ga2 O4 110.47(8) . . ?
O4 Ga2 O2 101.94(6) . 2_667 ?
C17 Ga3 C18 131.48(13) . . ?
C17 Ga3 O5 103.78(9) . . ?
C17 Ga3 O7 104.21(11) . . ?
O5 Ga3 C18 109.20(8) . . ?
O7 Ga3 C18 110.02(9) . . ?
O7 Ga3 O5 90.40(7) . . ?
C19 Ga4 C20 127.72(10) . . ?
C19 Ga4 O6 103.03(9) . . ?
C19 Ga4 O8 112.43(8) . 2_666 ?
C20 Ga4 O6 109.40(8) . . ?
C20 Ga4 O8 100.81(8) . 2_666 ?
O6 Ga4 O8 100.43(6) . 2_666 ?

loop_
_geom_bond_atom_site_label_1
_geom_bond_atom_site_label_2
_geom_bond_distance
_geom_bond_site_symmetry_2
_geom_bond_publ_flag
C1 H1A 0.9800 . ?
C1 H1B 0.9800 . ?
C1 H1C 0.9800 . ?
C1 Ga1 1.951(2) . ?
C2 H2A 0.9800 . ?
C2 H2B 0.9800 . ?
C2 H2C 0.9800 . ?
C2 Ga1 1.939(2) . ?
C3 H3A 0.9800 . ?
C3 H3B 0.9800 . ?
C3 H3C 0.9800 . ?
C3 Ga2 1.955(2) . ?
C4 H4A 0.9800 . ?
C4 H4B 0.9800 . ?
C4 H4C 0.9800 . ?
C4 Ga2 1.950(2) . ?
C5 C6 1.499(3) . ?
C5 O1 1.263(3) . ?
C5 O2 1.256(2) . ?
C6 C7 1.377(3) . ?
C6 C15 1.437(3) . ?
C7 H7 0.9500 . ?
C7 C8 1.415(3) . ?
C8 C9 1.418(3) . ?
C8 C13 1.413(3) . ?
C9 H9 0.9500 . ?
C9 C10 1.363(3) . ?
C10 H10 0.9500 . ?
C10 C11 1.408(3) . ?
C11 H11 0.9500 . ?
C11 C12 1.375(3) . ?
C12 H12 0.9500 . ?
C12 C13 1.419(3) . ?
C13 C14 1.416(3) . ?
C14 H14 0.9500 . ?
C14 C15 1.379(3) . ?
C15 C16 1.505(3) . ?
C16 O3 1.260(3) . ?
C16 O4 1.260(3) . ?
C17 H17A 0.9800 . ?
C17 H17B 0.9800 . ?
C17 H17C 0.9800 . ?
C17 Ga3 1.939(3) . ?
C18 H18A 0.9800 . ?
C18 H18B 0.9800 . ?
C18 H18C 0.9800 . ?
C18 Ga3 1.949(2) . ?
C19 H19A 0.9800 . ?
C19 H19B 0.9800 . ?
C19 H19C 0.9800 . ?
C19 Ga4 1.945(2) . ?
C20 H20A 0.9800 . ?
C20 H20B 0.9800 . ?
C20 H20C 0.9800 . ?
C20 Ga4 1.957(2) . ?
C21 C22 1.499(3) . ?
C21 O5 1.263(3) . ?
C21 O6 1.256(2) . ?
C22 C23 1.380(3) . ?
C22 C31 1.435(3) . ?
C23 H23 0.9500 . ?
C23 C24 1.416(3) . ?
C24 C25 1.415(3) . ?
C24 C29 1.412(3) . ?
C25 H25 0.9500 . ?
C25 C26 1.359(3) . ?
C26 H26 0.9500 . ?
C26 C27 1.407(3) . ?
C27 H27 0.9500 . ?
C27 C28 1.369(3) . ?
C28 H28 0.9500 . ?
C28 C29 1.417(3) . ?
C29 C30 1.416(3) . ?
C30 H30 0.9500 . ?
C30 C31 1.378(3) . ?
C31 C32 1.506(3) . ?
C32 O7 1.263(3) . ?
C32 O8 1.259(3) . ?
C33 H33A 0.9900 . ?
C33 H33B 0.9900 . ?
C33 Cl1 1.768(3) . ?
C33 Cl2 1.747(3) . ?
O1 Ga1 1.9430(14) . ?
O2 Ga2 1.9912(14) 2_667 ?
O3 Ga1 1.9430(16) . ?
O4 Ga2 1.9814(15) . ?
O5 Ga3 1.9436(15) . ?
O6 Ga4 1.9723(15) . ?
O7 Ga3 1.9391(16) . ?
O8 Ga4 1.9765(15) 2_666 ?

loop_
_geom_torsion_atom_site_label_1
_geom_torsion_atom_site_label_2
_geom_torsion_atom_site_label_3
_geom_torsion_atom_site_label_4
_geom_torsion
_geom_torsion_site_symmetry_1
_geom_torsion_site_symmetry_2
_geom_torsion_site_symmetry_3
_geom_torsion_site_symmetry_4
_geom_torsion_publ_flag
C5 C6 C7 C8 -178.16(18) . . . . ?
C5 C6 C15 C14 175.24(19) . . . . ?
C5 C6 C15 C16 -3.0(3) . . . . ?
C6 C5 O1 Ga1 16.8(3) . . . . ?
C6 C5 O2 Ga2 -175.34(13) . . . 2_667 ?
C6 C7 C8 C9 -179.03(19) . . . . ?
C6 C7 C8 C13 2.2(3) . . . . ?
C6 C15 C16 O3 -50.0(3) . . . . ?
C6 C15 C16 O4 133.2(2) . . . . ?
C7 C6 C15 C14 -1.0(3) . . . . ?
C7 C6 C15 C16 -179.29(19) . . . . ?
C7 C8 C9 C10 -178.8(2) . . . . ?
C7 C8 C13 C12 178.92(19) . . . . ?
C7 C8 C13 C14 -0.4(3) . . . . ?
C8 C9 C10 C11 -0.1(3) . . . . ?
C8 C13 C14 C15 -2.1(3) . . . . ?
C9 C8 C13 C12 0.2(3) . . . . ?
C9 C8 C13 C14 -179.17(19) . . . . ?
C9 C10 C11 C12 0.3(3) . . . . ?
C10 C11 C12 C13 -0.2(3) . . . . ?
C11 C12 C13 C8 0.0(3) . . . . ?
C11 C12 C13 C14 179.3(2) . . . . ?
C12 C13 C14 C15 178.5(2) . . . . ?
C13 C8 C9 C10 -0.1(3) . . . . ?
C13 C14 C15 C6 2.9(3) . . . . ?
C13 C14 C15 C16 -178.66(18) . . . . ?
C14 C15 C16 O3 131.6(2) . . . . ?
C14 C15 C16 O4 -45.1(3) . . . . ?
C15 C6 C7 C8 -1.5(3) . . . . ?
C15 C16 O3 Ga1 16.8(3) . . . . ?
C15 C16 O4 Ga2 -173.36(12) . . . . ?
C21 C22 C23 C24 178.53(19) . . . . ?
C21 C22 C31 C30 179.8(2) . . . . ?
C21 C22 C31 C32 3.7(3) . . . . ?
C22 C21 O5 Ga3 21.1(3) . . . . ?
C22 C21 O6 Ga4 -174.94(13) . . . . ?
C22 C23 C24 C25 -178.9(2) . . . . ?
C22 C23 C24 C29 1.5(3) . . . . ?
C22 C31 C32 O7 -53.3(3) . . . . ?
C22 C31 C32 O8 129.6(2) . . . . ?
C23 C22 C31 C30 2.0(3) . . . . ?
C23 C22 C31 C32 -174.0(2) . . . . ?
C23 C24 C25 C26 179.8(2) . . . . ?
C23 C24 C29 C28 -179.9(2) . . . . ?
C23 C24 C29 C30 1.9(3) . . . . ?
C24 C25 C26 C27 0.4(4) . . . . ?
C24 C29 C30 C31 -3.4(3) . . . . ?
C25 C24 C29 C28 0.5(3) . . . . ?
C25 C24 C29 C30 -177.7(2) . . . . ?
C25 C26 C27 C28 0.0(4) . . . . ?
C26 C27 C28 C29 -0.1(4) . . . . ?
C27 C28 C29 C24 -0.1(3) . . . . ?
C27 C28 C29 C30 178.0(2) . . . . ?
C28 C29 C30 C31 178.5(2) . . . . ?
C29 C24 C25 C26 -0.7(3) . . . . ?
C29 C30 C31 C22 1.4(3) . . . . ?
C29 C30 C31 C32 177.91(19) . . . . ?
C30 C31 C32 O7 130.4(2) . . . . ?
C30 C31 C32 O8 -46.6(3) . . . . ?
C31 C22 C23 C24 -3.5(3) . . . . ?
C31 C32 O7 Ga3 14.1(3) . . . . ?
C31 C32 O8 Ga4 -168.49(12) . . . 2_666 ?
O1 C5 C6 C7 -146.2(2) . . . . ?
O1 C5 C6 C15 37.5(3) . . . . ?
O1 C5 O2 Ga2 4.1(3) . . . 2_667 ?
O2 C5 C6 C7 33.3(3) . . . . ?
O2 C5 C6 C15 -143.1(2) . . . . ?
O2 C5 O1 Ga1 -162.61(15) . . . . ?
O3 C16 O4 Ga2 9.9(3) . . . . ?
O4 C16 O3 Ga1 -166.69(14) . . . . ?
O5 C21 C22 C23 -151.3(2) . . . . ?
O5 C21 C22 C31 30.9(3) . . . . ?
O5 C21 O6 Ga4 3.9(3) . . . . ?
O6 C21 C22 C23 27.5(3) . . . . ?
O6 C21 C22 C31 -150.3(2) . . . . ?
O6 C21 O5 Ga3 -157.67(15) . . . . ?
O7 C32 O8 Ga4 14.4(3) . . . 2_666 ?
O8 C32 O7 Ga3 -169.08(14) . . . . ?
